data_7235228
loop_
_publ_author_name
'Liu, Yi'
'Zhao, Yue'
'Liu, Zhi-Qiang'
'Liu, Xiao-Hui'
'Zhang, Xiu-Du'
'Sun, Wei-Yin'

_publ_section_title
;
 Coordination polymers with salicylaldehyde ligands: structural diversity,
 selective sorption and luminescence sensing properties
;
_journal_issue 2
_journal_name_full CrystEngComm
_journal_page_first 304
_journal_page_last 310
_journal_paper_doi 10.1039/C9CE01675A
_journal_volume 22
_journal_year 2020
_chemical_formula_sum 'C24 H16 Co N2 O4'
_chemical_formula_weight 455.32
_space_group_crystal_system monoclinic
_space_group_IT_number 14
_space_group_name_Hall '-P 2yn'
_space_group_name_H-M_alt 'P 1 21/n 1'
_atom_sites_solution_hydrogens geom
_audit_creation_method SHELXL-2018/3
_audit_update_record
;
2019-10-03 deposited with the CCDC.	2019-11-20 downloaded from the CCDC.
;
_cell_angle_alpha 90
_cell_angle_beta 105.151(2)
_cell_angle_gamma 90
_cell_formula_units_Z 2
_cell_length_a 8.7775(5)
_cell_length_b 6.8216(5)
_cell_length_c 16.1117(9)
_cell_measurement_reflns_used 4719
_cell_measurement_temperature 193(2)
_cell_measurement_theta_max 27.52
_cell_measurement_theta_min 2.40
_cell_volume 931.18(10)
_computing_cell_refinement 'Bruker SMART'
_computing_data_collection 'Bruker SMART'
_computing_data_reduction 'Bruker SAINT'
_computing_molecular_graphics 'Bruker SHELXTL'
_computing_publication_material 'Bruker SHELXTL'
_computing_structure_refinement 'SHELXL-2018/3 (Sheldrick, 2018)'
_computing_structure_solution 'SHELXT 2014/5 (Sheldrick, 2014)'
_diffrn_ambient_temperature 193(2)
_diffrn_measured_fraction_theta_full 0.995
_diffrn_measured_fraction_theta_max 0.995
_diffrn_measurement_device_type 'CCD area detector'
_diffrn_measurement_method 'phi and omega scans'
_diffrn_radiation_type MoK\a
_diffrn_radiation_wavelength 0.71073
_diffrn_reflns_av_R_equivalents 0.0479
_diffrn_reflns_av_unetI/netI 0.0432
_diffrn_reflns_Laue_measured_fraction_full 0.995
_diffrn_reflns_Laue_measured_fraction_max 0.995
_diffrn_reflns_limit_h_max 8
_diffrn_reflns_limit_h_min -10
_diffrn_reflns_limit_k_max 8
_diffrn_reflns_limit_k_min -7
_diffrn_reflns_limit_l_max 19
_diffrn_reflns_limit_l_min -19
_diffrn_reflns_number 6460
_diffrn_reflns_point_group_measured_fraction_full 0.995
_diffrn_reflns_point_group_measured_fraction_max 0.995
_diffrn_reflns_theta_full 25.003
_diffrn_reflns_theta_max 25.003
_diffrn_reflns_theta_min 2.619
_diffrn_source 'fine-focus sealed tube'
_exptl_absorpt_coefficient_mu 0.959
_exptl_absorpt_correction_type multi-scan
_exptl_absorpt_process_details sadabs
_exptl_crystal_colour red
_exptl_crystal_density_diffrn 1.624
_exptl_crystal_density_method 'not measured'
_exptl_crystal_description block
_exptl_crystal_F_000 466
_exptl_crystal_size_max 0.170
_exptl_crystal_size_mid 0.130
_exptl_crystal_size_min 0.110
_exptl_transmission_factor_max 0.900
_exptl_transmission_factor_min 0.861
_refine_diff_density_max 0.343
_refine_diff_density_min -0.508
_refine_diff_density_rms 0.083
_refine_ls_extinction_method none
_refine_ls_goodness_of_fit_ref 1.124
_refine_ls_hydrogen_treatment constr
_refine_ls_matrix_type full
_refine_ls_number_parameters 142
_refine_ls_number_reflns 1635
_refine_ls_number_restraints 0
_refine_ls_restrained_S_all 1.124
_refine_ls_R_factor_all 0.0405
_refine_ls_R_factor_gt 0.0382
_refine_ls_shift/su_max 0.000
_refine_ls_shift/su_mean 0.000
_refine_ls_structure_factor_coef Fsqd
_refine_ls_weighting_details 'w=1/[\s^2^(Fo^2^)+(0.0555P)^2^+1.0600P] where P=(Fo^2^+2Fc^2^)/3'
_refine_ls_weighting_scheme calc
_refine_ls_wR_factor_gt 0.1103
_refine_ls_wR_factor_ref 0.1118
_reflns_Friedel_coverage 0.000
_reflns_number_gt 1539
_reflns_number_total 1635
_reflns_threshold_expression 'I > 2\s(I)'
_cod_data_source_file c9ce01675a2.cif
_cod_data_source_block 4
_cod_depositor_comments
;Adding full bibliography for 7235227--7235231.cif.

 Adding full bibliography for 7235227--7235231.cif.
;
_cod_original_sg_symbol_H-M 'P 21/n'
_cod_database_code 7235228
_shelx_shelxl_version_number 2018/3
_shelx_space_group_comment
;
The symmetry employed for this shelxl refinement is uniquely defined
by the following loop, which should always be used as a source of
symmetry information in preference to the above space-group names.
They are only intended as comments.
;
_shelx_estimated_absorpt_t_min 0.854
_shelx_estimated_absorpt_t_max 0.902

loop_
_space_group_symop_operation_xyz
'x, y, z'
'-x+1/2, y+1/2, -z+1/2'
'-x, -y, -z'
'x-1/2, -y-1/2, z-1/2'

loop_
_atom_site_label
_atom_site_type_symbol
_atom_site_fract_x
_atom_site_fract_y
_atom_site_fract_z
_atom_site_U_iso_or_equiv
_atom_site_adp_type
_atom_site_occupancy
_atom_site_site_symmetry_order
_atom_site_calc_flag
_atom_site_refinement_flags_posn
_atom_site_refinement_flags_adp
_atom_site_refinement_flags_occupancy
Co1 Co 0.500000 0.500000 0.500000 0.0170(2) Uani 1 2 d S . P
C1 C 0.4143(3) 0.6454(4) 0.29808(15) 0.0158(5) Uani 1 1 d . . .
C2 C 0.4789(3) 0.4550(4) 0.31764(16) 0.0156(5) Uani 1 1 d . . .
C3 C 0.5429(3) 0.3642(4) 0.25448(15) 0.0167(5) Uani 1 1 d . . .
H3 H 0.583759 0.234950 0.264597 0.020 Uiso 1 1 calc R U .
C4 C 0.5476(3) 0.4572(4) 0.17941(16) 0.0158(5) Uani 1 1 d . . .
C5 C 0.4824(3) 0.6459(4) 0.16082(16) 0.0187(6) Uani 1 1 d . . .
H5 H 0.484987 0.710221 0.108917 0.022 Uiso 1 1 calc R U .
C6 C 0.4150(3) 0.7353(4) 0.21885(16) 0.0192(6) Uani 1 1 d . . .
H6 H 0.367705 0.860624 0.205571 0.023 Uiso 1 1 calc R U .
C7 C 0.3464(3) 0.7575(4) 0.35513(16) 0.0179(6) Uani 1 1 d . . .
H7 H 0.296525 0.877291 0.333329 0.021 Uiso 1 1 calc R U .
C8 C 0.6259(3) 0.3589(4) 0.11949(15) 0.0161(5) Uani 1 1 d . . .
C9 C 0.6110(3) 0.1586(4) 0.10467(16) 0.0189(6) Uani 1 1 d . . .
H9 H 0.540162 0.083738 0.127504 0.023 Uiso 1 1 calc R U .
C10 C 0.7004(3) 0.0686(4) 0.05623(16) 0.0186(5) Uani 1 1 d . . .
H10 H 0.689349 -0.068774 0.046862 0.022 Uiso 1 1 calc R U .
C11 C 0.8067(3) 0.3599(4) 0.03108(16) 0.0190(6) Uani 1 1 d . . .
H11 H 0.871634 0.432199 0.003278 0.023 Uiso 1 1 calc R U .
C12 C 0.7226(3) 0.4619(4) 0.07871(17) 0.0184(6) Uani 1 1 d . . .
H12 H 0.730788 0.600556 0.083532 0.022 Uiso 1 1 calc R U .
N1 N 0.8016(2) 0.1660(3) 0.02210(13) 0.0168(5) Uani 1 1 d . . .
O1 O 0.3463(2) 0.7139(3) 0.42967(11) 0.0212(4) Uani 1 1 d . . .
O2 O 0.4850(2) 0.3614(3) 0.38824(11) 0.0192(4) Uani 1 1 d . . .

loop_
_atom_site_aniso_label
_atom_site_aniso_U_11
_atom_site_aniso_U_22
_atom_site_aniso_U_33
_atom_site_aniso_U_23
_atom_site_aniso_U_13
_atom_site_aniso_U_12
Co1 0.0180(3) 0.0207(4) 0.0144(3) 0.00000(18) 0.0076(2) -0.00057(18)
C1 0.0122(11) 0.0206(14) 0.0151(12) -0.0020(10) 0.0043(9) 0.0001(10)
C2 0.0133(12) 0.0195(14) 0.0131(12) -0.0022(10) 0.0018(9) -0.0040(10)
C3 0.0180(12) 0.0160(14) 0.0165(12) 0.0004(10) 0.0053(10) 0.0024(10)
C4 0.0130(12) 0.0210(15) 0.0130(12) -0.0028(10) 0.0024(9) -0.0011(10)
C5 0.0214(13) 0.0211(15) 0.0149(12) 0.0037(10) 0.0069(10) 0.0031(10)
C6 0.0204(12) 0.0206(15) 0.0174(12) 0.0030(10) 0.0061(10) 0.0051(10)
C7 0.0142(11) 0.0215(15) 0.0179(13) 0.0005(10) 0.0045(10) 0.0017(10)
C8 0.0143(11) 0.0230(15) 0.0107(11) 0.0008(10) 0.0024(9) 0.0032(10)
C9 0.0175(12) 0.0229(16) 0.0191(12) -0.0008(10) 0.0097(10) -0.0035(10)
C10 0.0170(12) 0.0190(14) 0.0200(13) -0.0021(11) 0.0054(10) -0.0007(10)
C11 0.0155(12) 0.0239(16) 0.0195(12) 0.0050(10) 0.0081(10) 0.0023(10)
C12 0.0194(13) 0.0178(15) 0.0184(12) 0.0013(10) 0.0057(10) 0.0020(10)
N1 0.0145(10) 0.0216(14) 0.0154(10) -0.0002(8) 0.0057(8) 0.0012(8)
O1 0.0249(10) 0.0242(11) 0.0181(9) 0.0012(8) 0.0119(8) 0.0047(8)
O2 0.0281(10) 0.0188(11) 0.0131(8) 0.0010(7) 0.0095(7) 0.0010(7)

loop_
_atom_type_symbol
_atom_type_description
_atom_type_scat_dispersion_real
_atom_type_scat_dispersion_imag
_atom_type_scat_source
C C 0.0033 0.0016 'International Tables Vol C Tables 4.2.6.8 and 6.1.1.4'
H H 0.0000 0.0000 'International Tables Vol C Tables 4.2.6.8 and 6.1.1.4'
Co Co 0.3494 0.9721 'International Tables Vol C Tables 4.2.6.8 and 6.1.1.4'
N N 0.0061 0.0033 'International Tables Vol C Tables 4.2.6.8 and 6.1.1.4'
O O 0.0106 0.0060 'International Tables Vol C Tables 4.2.6.8 and 6.1.1.4'

loop_
_geom_angle_atom_site_label_1
_geom_angle_atom_site_label_2
_geom_angle_atom_site_label_3
_geom_angle
_geom_angle_site_symmetry_1
_geom_angle_site_symmetry_3
O2 Co1 O2 180.00(10) . 3_666
O2 Co1 O1 87.76(7) . .
O2 Co1 O1 92.24(7) 3_666 .
O2 Co1 O1 92.24(7) . 3_666
O2 Co1 O1 87.76(7) 3_666 3_666
O1 Co1 O1 180.0 . 3_666
O2 Co1 N1 88.06(8) . 2_655
O2 Co1 N1 91.94(8) 3_666 2_655
O1 Co1 N1 88.81(8) . 2_655
O1 Co1 N1 91.19(8) 3_666 2_655
O2 Co1 N1 91.94(8) . 4_566
O2 Co1 N1 88.06(8) 3_666 4_566
O1 Co1 N1 91.19(8) . 4_566
O1 Co1 N1 88.81(8) 3_666 4_566
N1 Co1 N1 180.0 2_655 4_566
C6 C1 C2 120.0(2) . .
C6 C1 C7 116.5(2) . .
C2 C1 C7 123.5(2) . .
O2 C2 C1 124.7(2) . .
O2 C2 C3 118.7(2) . .
C1 C2 C3 116.6(2) . .
C4 C3 C2 122.4(2) . .
C4 C3 H3 118.8 . .
C2 C3 H3 118.8 . .
C3 C4 C5 120.3(2) . .
C3 C4 C8 119.3(2) . .
C5 C4 C8 120.4(2) . .
C6 C5 C4 119.0(2) . .
C6 C5 H5 120.5 . .
C4 C5 H5 120.5 . .
C5 C6 C1 121.7(2) . .
C5 C6 H6 119.2 . .
C1 C6 H6 119.2 . .
O1 C7 C1 126.7(2) . .
O1 C7 H7 116.6 . .
C1 C7 H7 116.6 . .
C9 C8 C12 117.2(2) . .
C9 C8 C4 121.2(2) . .
C12 C8 C4 121.5(2) . .
C10 C9 C8 119.4(2) . .
C10 C9 H9 120.3 . .
C8 C9 H9 120.3 . .
N1 C10 C9 123.1(3) . .
N1 C10 H10 118.5 . .
C9 C10 H10 118.5 . .
N1 C11 C12 123.6(2) . .
N1 C11 H11 118.2 . .
C12 C11 H11 118.2 . .
C11 C12 C8 119.1(3) . .
C11 C12 H12 120.4 . .
C8 C12 H12 120.4 . .
C11 N1 C10 117.2(2) . .
C11 N1 Co1 121.85(17) . 2_645
C10 N1 Co1 116.93(18) . 2_645
C7 O1 Co1 121.73(16) . .
C2 O2 Co1 122.30(17) . .

loop_
_geom_bond_atom_site_label_1
_geom_bond_atom_site_label_2
_geom_bond_distance
_geom_bond_site_symmetry_2
Co1 O2 2.0073(17) .
Co1 O2 2.0073(17) 3_666
Co1 O1 2.1057(18) .
Co1 O1 2.1057(18) 3_666
Co1 N1 2.183(2) 2_655
Co1 N1 2.183(2) 4_566
C1 C6 1.418(3) .
C1 C2 1.419(4) .
C1 C7 1.439(3) .
C2 O2 1.293(3) .
C2 C3 1.426(3) .
C3 C4 1.376(4) .
C3 H3 0.9500 .
C4 C5 1.409(4) .
C4 C8 1.483(3) .
C5 C6 1.373(4) .
C5 H5 0.9500 .
C6 H6 0.9500 .
C7 O1 1.237(3) .
C7 H7 0.9500 .
C8 C9 1.387(4) .
C8 C12 1.392(4) .
C9 C10 1.386(4) .
C9 H9 0.9500 .
C10 N1 1.337(3) .
C10 H10 0.9500 .
C11 N1 1.330(4) .
C11 C12 1.384(4) .
C11 H11 0.9500 .
C12 H12 0.9500 .
